data_7043107
loop_
_publ_author_name
'Whittle, Thomas A.'
'Brant, William R.'
'Hester, James R.'
'Gu, Qinfen'
'Schmid, Siegbert'

_publ_section_title
;
 Tailoring phase transition temperatures in perovskites via A-site vacancy
 generation
;
_journal_name_full 'Dalton Trans.'
_journal_paper_doi 10.1039/C7DT00352H
_journal_year 2017
_chemical_formula_sum 'Nb0.4 O3 Sr0.8 Ti0.12 Zr0.48'
_chemical_formula_weight 204.8
_chemical_name_systematic ' ?'
_space_group_IT_number 140
_symmetry_cell_setting tetragonal
_symmetry_Int_Tables_number 140
_symmetry_space_group_name_Hall '-I 4 2c'
_symmetry_space_group_name_H-M 'I 4/m c m'
_cell_angle_alpha 90
_cell_angle_beta 90
_cell_angle_gamma 90
_cell_formula_units_Z 4
_cell_length_a 5.694282(6)
_cell_length_b 5.694282(6)
_cell_length_c 8.077236(10)
_cell_measurement_temperature 293
_cell_volume 261.9031(5)
_diffrn_ambient_temperature 293
_diffrn_radiation_probe x-ray
_diffrn_radiation_wavelength 0.82647
_exptl_absorpt_coefficient_mu 9.457
_exptl_crystal_density_diffrn 5.1936
_exptl_crystal_F_000 371
_pd_instr_location ' ?'
_pd_meas_2theta_range_max 82.007
_pd_meas_2theta_range_min 2.186
_pd_meas_number_of_points 21243
_pd_proc_2theta_range_max 82.007
_pd_proc_2theta_range_min 2.186
_pd_proc_ls_background_function '15 Legendre polynoms'
_pd_proc_ls_pref_orient_corr none
_pd_proc_ls_profile_function Pseudo-Voigt
_pd_proc_ls_prof_R_factor 0.0316
_pd_proc_ls_prof_wR_expected 0.0087
_pd_proc_ls_prof_wR_factor 0.0391
_refine_ls_goodness_of_fit_all 4.47
_refine_ls_number_constraints 0
_refine_ls_number_parameters 28
_refine_ls_number_restraints 0
_refine_ls_R_factor_all 0.0291
_refine_ls_R_factor_gt 0.0272
_refine_ls_shift/su_max 0.0292
_refine_ls_shift/su_mean 0.0024
_refine_ls_weighting_scheme sigma
_refine_ls_wR_factor_all 0.0536
_refine_ls_wR_factor_gt 0.0531
_cod_data_source_file c7dt00352h10.cif
_cod_data_source_block I
_cod_depositor_comments
;
The following automatic conversions were performed:

'_diffrn_radiation_probe' value 'X-ray' changed to 'x-ray' according
to
/home/data/users/saulius/crontab/automatic-downloads/rss-feeds/RSC/lib/dictionaries/cif_core.dic
dictionary named 'cif_core.dic' version 2.4.2 from 2011-04-26.

Automatic conversion script
Id: cif_fix_values 4973 2017-02-22 13:04:09Z antanas 
;
_cod_original_sg_symbol_Hall '-I 4;-2c'
_cod_database_code 7043107

loop_
_space_group_symop_id
_space_group_symop_operation_xyz
1 x,y,z
2 -x,-y,z
3 -y,x,z
4 y,-x,z
5 -x,y,-z+1/2
6 x,-y,-z+1/2
7 y,x,-z+1/2
8 -y,-x,-z+1/2
9 -x,-y,-z
10 x,y,-z
11 y,-x,-z
12 -y,x,-z
13 x,-y,z+1/2
14 -x,y,z+1/2
15 -y,-x,z+1/2
16 y,x,z+1/2
17 x+1/2,y+1/2,z+1/2
18 -x+1/2,-y+1/2,z+1/2
19 -y+1/2,x+1/2,z+1/2
20 y+1/2,-x+1/2,z+1/2
21 -x+1/2,y+1/2,-z
22 x+1/2,-y+1/2,-z
23 y+1/2,x+1/2,-z
24 -y+1/2,-x+1/2,-z
25 -x+1/2,-y+1/2,-z+1/2
26 x+1/2,y+1/2,-z+1/2
27 y+1/2,-x+1/2,-z+1/2
28 -y+1/2,x+1/2,-z+1/2
29 x+1/2,-y+1/2,z
30 -x+1/2,y+1/2,z
31 -y+1/2,-x+1/2,z
32 y+1/2,x+1/2,z

loop_
_atom_site_label
_atom_site_type_symbol
_atom_site_fract_x
_atom_site_fract_y
_atom_site_fract_z
_atom_site_adp_type
_atom_site_U_iso_or_equiv
_atom_site_site_symmetry_multiplicity
_atom_site_occupancy
_atom_site_calc_flag
Sr Sr 0 0.5 0.25 Uiso 0.01053(5) 4 0.8 d
Ti Ti 0 0 0 Uiso 0.00642(4) 4 0.12 d
Zr Zr 0 0 0 Uiso 0.00642(4) 4 0.48 d
Nb Nb 0 0 0 Uiso 0.00642(4) 4 0.4 d
O1 O 0 0 0.25 Uiso 0.0220(5) 4 1 d
O2 O 0.27276(18) 0.77276(18) 0 Uiso 0.0208(4) 8 1 d

loop_
_atom_type_symbol
_atom_type_scat_dispersion_real
_atom_type_scat_dispersion_imag
_atom_type_scat_source
Nb -1.2547 0.8343 'International Tables Vol C tables 4.2.6.8 and 6.1.1.1'
O 0.0160 0.0088 'International Tables Vol C tables 4.2.6.8 and 6.1.1.1'
Sr -2.2366 0.6060 'International Tables Vol C tables 4.2.6.8 and 6.1.1.1'
Ti 0.3254 0.5997 'International Tables Vol C tables 4.2.6.8 and 6.1.1.1'
Zr -1.4554 0.7527 'International Tables Vol C tables 4.2.6.8 and 6.1.1.1'

loop_
_geom_angle_atom_site_label_1
_geom_angle_atom_site_label_2
_geom_angle_atom_site_label_3
_geom_angle_site_symmetry_1
_geom_angle_site_symmetry_3
_geom_angle
O1 Sr O1 . 1_565 180.0(5)
O1 Sr O1 . 25_455 90
O1 Sr O1 . 25_555 90
O1 Sr O2 . . 121.370(18)
O1 Sr O2 . 17_445 61.65(2)
O1 Sr O2 . 2_565 58.630(18)
O1 Sr O2 . 18_565 118.35(2)
O1 Sr O2 . 3_655 61.65(2)
O1 Sr O2 . 19_555 121.370(18)
O1 Sr O2 . 4_465 118.35(2)
O1 Sr O2 . 20_455 58.630(18)
O1 Sr O1 1_565 25_455 90
O1 Sr O1 1_565 25_555 90
O1 Sr O2 1_565 . 58.630(18)
O1 Sr O2 1_565 17_445 118.35(2)
O1 Sr O2 1_565 2_565 121.370(18)
O1 Sr O2 1_565 18_565 61.65(2)
O1 Sr O2 1_565 3_655 118.35(2)
O1 Sr O2 1_565 19_555 58.630(18)
O1 Sr O2 1_565 4_465 61.65(2)
O1 Sr O2 1_565 20_455 121.370(18)
O1 Sr O1 25_455 25_555 180.0(5)
O1 Sr O2 25_455 . 121.370(18)
O1 Sr O2 25_455 17_445 61.65(2)
O1 Sr O2 25_455 2_565 58.630(18)
O1 Sr O2 25_455 18_565 118.35(2)
O1 Sr O2 25_455 3_655 118.35(2)
O1 Sr O2 25_455 19_555 58.630(18)
O1 Sr O2 25_455 4_465 61.65(2)
O1 Sr O2 25_455 20_455 121.370(18)
O1 Sr O2 25_555 . 58.630(18)
O1 Sr O2 25_555 17_445 118.35(2)
O1 Sr O2 25_555 2_565 121.370(18)
O1 Sr O2 25_555 18_565 61.65(2)
O1 Sr O2 25_555 3_655 61.65(2)
O1 Sr O2 25_555 19_555 121.370(18)
O1 Sr O2 25_555 4_465 118.35(2)
O1 Sr O2 25_555 20_455 58.630(18)
O2 Sr O2 . 17_445 174.78(2)
O2 Sr O2 . 2_565 94.815(19)
O2 Sr O2 . 18_565 90.41(2)
O2 Sr O2 . 3_655 59.90(3)
O2 Sr O2 . 19_555 117.26(3)
O2 Sr O2 . 4_465 59.90(3)
O2 Sr O2 . 20_455 117.26(3)
O2 Sr O2 17_445 2_565 90.41(2)
O2 Sr O2 17_445 18_565 84.37(2)
O2 Sr O2 17_445 3_655 123.30(3)
O2 Sr O2 17_445 19_555 59.90(3)
O2 Sr O2 17_445 4_465 123.30(3)
O2 Sr O2 17_445 20_455 59.90(3)
O2 Sr O2 2_565 18_565 174.78(2)
O2 Sr O2 2_565 3_655 59.90(3)
O2 Sr O2 2_565 19_555 117.26(3)
O2 Sr O2 2_565 4_465 59.90(3)
O2 Sr O2 2_565 20_455 117.26(3)
O2 Sr O2 18_565 3_655 123.30(3)
O2 Sr O2 18_565 19_555 59.90(3)
O2 Sr O2 18_565 4_465 123.30(3)
O2 Sr O2 18_565 20_455 59.90(3)
O2 Sr O2 3_655 19_555 174.78(2)
O2 Sr O2 3_655 4_465 84.37(2)
O2 Sr O2 3_655 20_455 90.41(2)
O2 Sr O2 19_555 4_465 90.41(2)
O2 Sr O2 19_555 20_455 94.815(19)
O2 Sr O2 4_465 20_455 174.78(2)
O1 Ti O1 . 9_555 180.0(5)
O1 Ti O2 . 1_545 90
O1 Ti O2 . 2_565 90
O1 Ti O2 . 3_655 90
O1 Ti O2 . 4_455 90
O1 Ti O2 9_555 1_545 90
O1 Ti O2 9_555 2_565 90
O1 Ti O2 9_555 3_655 90
O1 Ti O2 9_555 4_455 90
O2 Ti O2 1_545 2_565 180.0(5)
O2 Ti O2 1_545 3_655 90.00(4)
O2 Ti O2 1_545 4_455 90.00(4)
O2 Ti O2 2_565 3_655 90.00(4)
O2 Ti O2 2_565 4_455 90.00(4)
O2 Ti O2 3_655 4_455 180.0(5)
O1 Zr O1 . 9_555 180.0(5)
O1 Zr O2 . 1_545 90
O1 Zr O2 . 2_565 90
O1 Zr O2 . 3_655 90
O1 Zr O2 . 4_455 90
O1 Zr O2 9_555 1_545 90
O1 Zr O2 9_555 2_565 90
O1 Zr O2 9_555 3_655 90
O1 Zr O2 9_555 4_455 90
O2 Zr O2 1_545 2_565 180.0(5)
O2 Zr O2 1_545 3_655 90.00(4)
O2 Zr O2 1_545 4_455 90.00(4)
O2 Zr O2 2_565 3_655 90.00(4)
O2 Zr O2 2_565 4_455 90.00(4)
O2 Zr O2 3_655 4_455 180.0(5)
O1 Nb O1 . 9_555 180.0(5)
O1 Nb O2 . 1_545 90
O1 Nb O2 . 2_565 90
O1 Nb O2 . 3_655 90
O1 Nb O2 . 4_455 90
O1 Nb O2 9_555 1_545 90
O1 Nb O2 9_555 2_565 90
O1 Nb O2 9_555 3_655 90
O1 Nb O2 9_555 4_455 90
O2 Nb O2 1_545 2_565 180.0(5)
O2 Nb O2 1_545 3_655 90.00(4)
O2 Nb O2 1_545 4_455 90.00(4)
O2 Nb O2 2_565 3_655 90.00(4)
O2 Nb O2 2_565 4_455 90.00(4)
O2 Nb O2 3_655 4_455 180.0(5)

loop_
_geom_bond_atom_site_label_1
_geom_bond_atom_site_label_2
_geom_bond_site_symmetry_2
_geom_bond_distance
Sr O1 . 2.8471
Sr O1 1_565 2.8471
Sr O1 25_455 2.8471
Sr O1 25_555 2.8471
Sr O2 . 2.9837(8)
Sr O2 17_445 2.7251(7)
Sr O2 2_565 2.9837(8)
Sr O2 18_565 2.7251(7)
Sr O2 3_655 2.7251(7)
Sr O2 19_555 2.9837(8)
Sr O2 4_465 2.7251(7)
Sr O2 20_455 2.9837(8)
Ti O1 . 2.0193
Ti O1 9_555 2.0193
Ti O2 1_545 2.0216(10)
Ti O2 2_565 2.0216(10)
Ti O2 3_655 2.0216(10)
Ti O2 4_455 2.0216(10)
Zr O1 . 2.0193
Zr O1 9_555 2.0193
Zr O2 1_545 2.0216(10)
Zr O2 2_565 2.0216(10)
Zr O2 3_655 2.0216(10)
Zr O2 4_455 2.0216(10)
Nb O1 . 2.0193
Nb O1 9_555 2.0193
Nb O2 1_545 2.0216(10)
Nb O2 2_565 2.0216(10)
Nb O2 3_655 2.0216(10)
Nb O2 4_455 2.0216(10)
